data_1525207
loop_
_publ_author_name
'Schaefer, W.'
'Will, G.'
'Schober, T.'

_publ_section_title
;
 Neutron and electron diffraction of the Fe Ti - D (H) - gamma-phase
;
_journal_name_full 'Materials Research Bulletin'
_journal_page_first 627
_journal_page_last 634
_journal_volume 15
_journal_year 1980
_chemical_formula_sum 'D2 Fe Ti'
_chemical_name_systematic 'Fe Ti D2'
_space_group_IT_number 10
_symmetry_space_group_name_Hall '-P 2'
_symmetry_space_group_name_H-M 'P 1 1 2/m'
_cell_angle_alpha 90
_cell_angle_beta 90
_cell_angle_gamma 97.05
_cell_formula_units_Z 2
_cell_length_a 4.708
_cell_length_b 4.697
_cell_length_c 2.835
_cell_volume 62.218
_citation_journal_id_ASTM MRBUAC
_cod_data_source_file Schaefer_MRBUAC_1980_433.cif
_cod_data_source_block D2Fe1Ti1
_cod_original_cell_volume 62.21772
_cod_original_sg_symbol_Hall '-P 2y (z,x,y)'
_cod_original_formula_sum 'D2 Fe1 Ti1'
_cod_database_code 1525207

loop_
_symmetry_equiv_pos_as_xyz
x,y,z
-x,-y,z
-x,-y,-z
x,y,-z

loop_
_atom_site_label
_atom_site_type_symbol
_atom_site_fract_x
_atom_site_fract_y
_atom_site_fract_z
_atom_site_occupancy
_atom_site_U_iso_or_equiv
D1 D 0 0 0 1 0.0
Ti1 Ti 0.274 0.231 0.5 1 0.0
D2 D 0.5 0 0 1 0.0
D4 D 0 0.5 0.5 1 0.0
D3 D 0.5 0.5 0 1 0.0
Fe1 Fe 0.2 0.736 0 1 0.0
